data_4513462
loop_
_publ_author_name
'Kamali, Naghmeh'
'Aljohani, Marwah'
'McArdle, Patrick'
'Erxleben, Andrea'

_publ_section_title
;
 Hydrogen Bonding Networks and Solid-State Conversions in Benzamidinium
 Salts
;
_journal_issue 8
_journal_name_full 'Crystal Growth &amp; Design'
_journal_page_first 3905
_journal_paper_doi 10.1021/acs.cgd.5b00529
_journal_volume 15
_journal_year 2015
_chemical_formula_sum 'C14 H14 N2 O3'
_chemical_formula_weight 258.27
_chemical_name_systematic
; 
 ? 
;
_space_group_IT_number 14
_symmetry_cell_setting monoclinic
_symmetry_space_group_name_Hall '-P 2ybc'
_symmetry_space_group_name_H-M 'P 1 21/c 1'
_atom_sites_solution_hydrogens difmap
_atom_sites_solution_primary direct
_atom_sites_solution_secondary difmap
_audit_creation_method SHELXL-97
_cell_angle_alpha 90.00
_cell_angle_beta 105.157(6)
_cell_angle_gamma 90.00
_cell_formula_units_Z 4
_cell_length_a 7.3446(4)
_cell_length_b 16.3851(10)
_cell_length_c 11.1975(7)
_cell_measurement_reflns_used 9842
_cell_measurement_temperature 293(2)
_cell_measurement_theta_max 27.10
_cell_measurement_theta_min 3.24
_cell_volume 1300.65(14)
_computing_cell_refinement
;
CrysAlisPro, Oxford Diffraction Ltd.,
Version 1.171.33.31 (release 08-01-2009 CrysAlis171 .NET)
(compiled Jan  8 2009,16:24:04)
;
_computing_data_collection
;
CrysAlisPro, Oxford Diffraction Ltd.,
Version 1.171.33.31 (release 08-01-2009 CrysAlis171 .NET)
(compiled Jan  8 2009,16:24:04)
;
_computing_data_reduction
;
CrysAlisPro, Oxford Diffraction Ltd.,
Version 1.171.33.31 (release 08-01-2009 CrysAlis171 .NET)
(compiled Jan  8 2009,16:24:04)
;
_computing_structure_refinement 'SHELXL-97 (Sheldrick, 1997)'
_computing_structure_solution 'SHELXS-97 (Sheldrick, 1990)'
_diffrn_ambient_temperature 293(2)
_diffrn_detector_area_resol_mean 16.1048
_diffrn_measured_fraction_theta_full 0.988
_diffrn_measured_fraction_theta_max 0.988
_diffrn_measurement_device_type 'Goniometer KM4/Xcalibur, detector: Sapphire3'
_diffrn_radiation_monochromator graphite
_diffrn_radiation_source 'Enhance (Mo) X-ray Source'
_diffrn_radiation_type MoK\a
_diffrn_radiation_wavelength 0.71073
_diffrn_reflns_av_R_equivalents 0.0232
_diffrn_reflns_av_sigmaI/netI 0.0250
_diffrn_reflns_limit_h_max 9
_diffrn_reflns_limit_h_min -9
_diffrn_reflns_limit_k_max 21
_diffrn_reflns_limit_k_min -20
_diffrn_reflns_limit_l_max 14
_diffrn_reflns_limit_l_min -14
_diffrn_reflns_number 9842
_diffrn_reflns_theta_full 27.10
_diffrn_reflns_theta_max 27.10
_diffrn_reflns_theta_min 3.24
_exptl_absorpt_coefficient_mu 0.094
_exptl_absorpt_correction_T_max 0.9860
_exptl_absorpt_correction_T_min 0.9544
_exptl_absorpt_process_details
;
CrysAlis RED, Oxford Diffraction Ltd.,
Version 1.171.33.31 (release 08-01-2009 CrysAlis171 .NET)
(compiled Jan  8 2009,16:24:04)
Empirical absorption correction using spherical harmonics,
 implemented in SCALE3 ABSPACK scaling algorithm.
;
_exptl_crystal_colour colourless
_exptl_crystal_density_diffrn 1.319
_exptl_crystal_density_method 'not measured'
_exptl_crystal_description plate
_exptl_crystal_F_000 544
_exptl_crystal_size_max 0.50
_exptl_crystal_size_mid 0.35
_exptl_crystal_size_min 0.15
_refine_diff_density_max 0.145
_refine_diff_density_min -0.260
_refine_diff_density_rms 0.054
_refine_ls_extinction_method none
_refine_ls_goodness_of_fit_ref 1.018
_refine_ls_hydrogen_treatment refall
_refine_ls_matrix_type full
_refine_ls_number_parameters 228
_refine_ls_number_reflns 2841
_refine_ls_number_restraints 0
_refine_ls_restrained_S_all 1.018
_refine_ls_R_factor_all 0.0643
_refine_ls_R_factor_gt 0.0456
_refine_ls_shift/su_max 0.000
_refine_ls_shift/su_mean 0.000
_refine_ls_structure_factor_coef Fsqd
_refine_ls_weighting_details 'calc w=1/[\s^2^(Fo^2^)+(0.0579P)^2^+0.2022P] where P=(Fo^2^+2Fc^2^)/3'
_refine_ls_weighting_scheme calc
_refine_ls_wR_factor_gt 0.1086
_refine_ls_wR_factor_ref 0.1208
_reflns_number_gt 2108
_reflns_number_total 2841
_reflns_threshold_expression >2sigma(I)
_cod_data_source_file cg5b00529_si_002.cif
_cod_data_source_block bzamH.sal
_cod_depositor_comments 'Adding full bibliography for 4513461--4513471.cif.'
_cod_original_sg_symbol_H-M P21/c
_cod_database_code 4513462

loop_
_symmetry_equiv_pos_as_xyz
'x, y, z'
'-x, y+1/2, -z+1/2'
'-x, -y, -z'
'x, -y-1/2, z-1/2'

loop_
_atom_site_label
_atom_site_type_symbol
_atom_site_fract_x
_atom_site_fract_y
_atom_site_fract_z
_atom_site_U_iso_or_equiv
_atom_site_adp_type
_atom_site_occupancy
_atom_site_symmetry_multiplicity
_atom_site_calc_flag
O2 O 0.08516(15) 0.45224(8) 0.19688(10) 0.0590(3) Uani 1 1 d
O1 O 0.19964(14) 0.45637(7) 0.40085(9) 0.0517(3) Uani 1 1 d
N1 N 0.51973(19) 0.54210(9) 0.35727(12) 0.0444(3) Uani 1 1 d
N2 N 0.35822(19) 0.55445(10) 0.15533(13) 0.0535(4) Uani 1 1 d
O3 O -0.22258(17) 0.38981(8) 0.09746(10) 0.0604(4) Uani 1 1 d
C1 C 0.66765(19) 0.61399(8) 0.21874(13) 0.0379(3) Uani 1 1 d
C2 C 0.7054(2) 0.60546(10) 0.10446(16) 0.0497(4) Uani 1 1 d
C3 C 0.8541(3) 0.64736(12) 0.07886(19) 0.0614(5) Uani 1 1 d
C4 C 0.9643(3) 0.69797(11) 0.16648(19) 0.0617(5) Uani 1 1 d
C5 C 0.9260(3) 0.70776(11) 0.27915(18) 0.0596(5) Uani 1 1 d
C6 C 0.7784(2) 0.66574(10) 0.30632(16) 0.0481(4) Uani 1 1 d
C7 C 0.50948(19) 0.56854(8) 0.24542(12) 0.0375(3) Uani 1 1 d
C8 C -0.10837(18) 0.40203(8) 0.31797(12) 0.0353(3) Uani 1 1 d
C9 C -0.1401(2) 0.38832(9) 0.43317(14) 0.0427(4) Uani 1 1 d
C10 C -0.3016(2) 0.34970(11) 0.44482(17) 0.0533(4) Uani 1 1 d
C11 C -0.4350(2) 0.32497(11) 0.33966(19) 0.0577(5) Uani 1 1 d
C12 C -0.4090(2) 0.33855(11) 0.22437(17) 0.0547(4) Uani 1 1 d
C13 C -0.2468(2) 0.37746(9) 0.21222(14) 0.0419(3) Uani 1 1 d
C14 C 0.07202(19) 0.43993(9) 0.30691(13) 0.0394(3) Uani 1 1 d
H1B H 0.419(3) 0.5146(11) 0.3736(16) 0.062(5) Uiso 1 1 d
H10 H -0.317(2) 0.3405(11) 0.5265(18) 0.065(5) Uiso 1 1 d
H3 H 0.876(3) 0.6400(11) -0.0007(18) 0.068(5) Uiso 1 1 d
H2B H 0.344(3) 0.5776(12) 0.0817(18) 0.066(6) Uiso 1 1 d
H5 H 1.005(3) 0.7422(12) 0.3424(17) 0.074(6) Uiso 1 1 d
H2A H 0.261(3) 0.5221(12) 0.1687(16) 0.062(5) Uiso 1 1 d
H4 H 1.072(3) 0.7286(13) 0.1475(18) 0.086(6) Uiso 1 1 d
H12 H -0.502(3) 0.3225(11) 0.1481(18) 0.065(5) Uiso 1 1 d
H11 H -0.548(3) 0.3012(11) 0.3491(17) 0.072(6) Uiso 1 1 d
H2C H -0.097(3) 0.4186(14) 0.118(2) 0.098(7) Uiso 1 1 d
H1A H 0.630(2) 0.5466(10) 0.4172(16) 0.054(5) Uiso 1 1 d
H9 H -0.047(2) 0.4077(10) 0.5071(16) 0.054(5) Uiso 1 1 d
H2 H 0.629(2) 0.5687(11) 0.0430(17) 0.062(5) Uiso 1 1 d
H6 H 0.749(2) 0.6722(11) 0.3832(17) 0.060(5) Uiso 1 1 d

loop_
_atom_site_aniso_label
_atom_site_aniso_U_11
_atom_site_aniso_U_22
_atom_site_aniso_U_33
_atom_site_aniso_U_23
_atom_site_aniso_U_13
_atom_site_aniso_U_12
O2 0.0482(6) 0.0879(9) 0.0387(6) 0.0070(6) 0.0075(5) -0.0225(6)
O1 0.0398(6) 0.0710(8) 0.0399(6) -0.0061(5) 0.0024(5) -0.0123(5)
N1 0.0371(7) 0.0606(8) 0.0336(7) 0.0069(6) 0.0058(6) -0.0069(6)
N2 0.0443(8) 0.0755(10) 0.0356(7) 0.0128(7) 0.0013(6) -0.0167(7)
O3 0.0537(7) 0.0852(9) 0.0340(6) 0.0077(5) -0.0030(5) -0.0192(6)
C1 0.0357(7) 0.0380(7) 0.0384(8) 0.0055(6) 0.0070(6) 0.0012(6)
C2 0.0541(9) 0.0517(9) 0.0458(9) -0.0035(7) 0.0176(7) -0.0090(7)
C3 0.0670(12) 0.0644(11) 0.0622(12) 0.0007(9) 0.0334(10) -0.0085(9)
C4 0.0530(10) 0.0573(11) 0.0783(14) 0.0119(9) 0.0234(9) -0.0115(8)
C5 0.0562(10) 0.0556(10) 0.0615(12) 0.0025(8) 0.0054(9) -0.0188(8)
C6 0.0487(9) 0.0521(9) 0.0410(9) 0.0013(7) 0.0071(7) -0.0048(7)
C7 0.0367(7) 0.0411(7) 0.0336(7) 0.0028(6) 0.0073(6) 0.0008(6)
C8 0.0330(7) 0.0346(7) 0.0365(7) 0.0013(5) 0.0058(6) 0.0028(5)
C9 0.0427(8) 0.0461(8) 0.0397(8) -0.0034(6) 0.0115(7) 0.0031(7)
C10 0.0542(10) 0.0590(10) 0.0531(10) 0.0020(8) 0.0254(8) 0.0009(8)
C11 0.0434(9) 0.0584(10) 0.0746(13) 0.0035(9) 0.0211(9) -0.0089(8)
C12 0.0406(9) 0.0604(10) 0.0556(11) 0.0027(8) -0.0007(8) -0.0109(7)
C13 0.0380(7) 0.0455(8) 0.0378(8) 0.0046(6) 0.0023(6) -0.0008(6)
C14 0.0357(7) 0.0442(8) 0.0360(8) -0.0006(6) 0.0052(6) -0.0006(6)

loop_
_atom_type_symbol
_atom_type_description
_atom_type_scat_dispersion_real
_atom_type_scat_dispersion_imag
_atom_type_scat_source
C C 0.0033 0.0016 'International Tables Vol C Tables 4.2.6.8 and 6.1.1.4'
H H 0.0000 0.0000 'International Tables Vol C Tables 4.2.6.8 and 6.1.1.4'
N N 0.0061 0.0033 'International Tables Vol C Tables 4.2.6.8 and 6.1.1.4'
O O 0.0106 0.0060 'International Tables Vol C Tables 4.2.6.8 and 6.1.1.4'

loop_
_geom_angle_atom_site_label_1
_geom_angle_atom_site_label_2
_geom_angle_atom_site_label_3
_geom_angle
C7 N1 H1B 120.1(11)
C7 N1 H1A 119.7(10)
H1B N1 H1A 119.9(15)
C7 N2 H2B 120.7(12)
C7 N2 H2A 120.5(11)
H2B N2 H2A 118.7(16)
C13 O3 H2C 101.3(13)
C2 C1 C6 119.50(14)
C2 C1 C7 119.65(13)
C6 C1 C7 120.85(13)
C3 C2 C1 120.09(16)
C3 C2 H2 120.2(10)
C1 C2 H2 119.7(10)
C4 C3 C2 120.07(18)
C4 C3 H3 122.3(11)
C2 C3 H3 117.7(11)
C5 C4 C3 120.20(16)
C5 C4 H4 119.8(12)
C3 C4 H4 120.0(12)
C4 C5 C6 120.32(17)
C4 C5 H5 120.9(11)
C6 C5 H5 118.7(11)
C5 C6 C1 119.80(16)
C5 C6 H6 121.5(11)
C1 C6 H6 118.7(11)
N1 C7 N2 120.21(14)
N1 C7 C1 120.65(13)
N2 C7 C1 119.14(13)
C9 C8 C13 118.51(13)
C9 C8 C14 120.74(12)
C13 C8 C14 120.73(13)
C10 C9 C8 121.28(15)
C10 C9 H9 119.8(10)
C8 C9 H9 118.9(10)
C9 C10 C11 119.31(16)
C9 C10 H10 118.6(11)
C11 C10 H10 122.1(11)
C12 C11 C10 120.84(16)
C12 C11 H11 120.9(12)
C10 C11 H11 118.2(12)
C11 C12 C13 120.05(16)
C11 C12 H12 122.8(11)
C13 C12 H12 117.2(11)
O3 C13 C12 119.30(14)
O3 C13 C8 120.69(13)
C12 C13 C8 120.00(14)
O1 C14 O2 123.53(13)
O1 C14 C8 120.54(13)
O2 C14 C8 115.92(12)

loop_
_geom_bond_atom_site_label_1
_geom_bond_atom_site_label_2
_geom_bond_distance
O2 C14 1.2767(17)
O1 C14 1.2418(16)
N1 C7 1.3087(18)
N1 H1B 0.923(19)
N1 H1A 0.911(18)
N2 C7 1.3111(19)
N2 H2B 0.89(2)
N2 H2A 0.93(2)
O3 C13 1.3579(18)
O3 H2C 1.01(2)
C1 C2 1.386(2)
C1 C6 1.387(2)
C1 C7 1.4747(19)
C2 C3 1.382(2)
C2 H2 0.975(18)
C3 C4 1.375(3)
C3 H3 0.953(19)
C4 C5 1.372(3)
C4 H4 1.01(2)
C5 C6 1.383(2)
C5 H5 0.97(2)
C6 H6 0.947(19)
C8 C9 1.388(2)
C8 C13 1.4031(19)
C8 C14 1.4974(19)
C9 C10 1.381(2)
C9 H9 0.978(17)
C10 C11 1.381(3)
C10 H10 0.962(19)
C11 C12 1.372(3)
C11 H11 0.95(2)
C12 C13 1.389(2)
C12 H12 0.98(2)
